data_1540256
loop_
_publ_author_name
'Kissel, D.'
'Hoppe, R.'

_publ_section_title
;
 Zur Kenntnis des Systems CsF/ CuF2: Cs4 Cu3 F10
;
_journal_name_full 'Zeitschrift fuer Anorganische und Allgemeine Chemie'
_journal_page_first 12
_journal_page_last 24
_journal_volume 561
_journal_year 1988
_chemical_formula_sum 'Cs4 Cu3 F10'
_space_group_IT_number 2
_symmetry_space_group_name_Hall '-P 1'
_symmetry_space_group_name_H-M 'P -1'
_cell_angle_alpha 113.92
_cell_angle_beta 111.84
_cell_angle_gamma 103.12
_cell_formula_units_Z 1
_cell_length_a 8.502
_cell_length_b 7.74
_cell_length_c 6.268
_cell_volume 313.368
_citation_journal_id_ASTM ZAACAB
_cod_data_source_file Kissel_ZAACAB_1988_105.cif
_cod_data_source_block Cs4Cu3F10
_cod_original_cell_volume 313.3685
_cod_database_code 1540256

loop_
_symmetry_equiv_pos_as_xyz
x,y,z
-x,-y,-z

loop_
_atom_site_label
_atom_site_type_symbol
_atom_site_fract_x
_atom_site_fract_y
_atom_site_fract_z
_atom_site_occupancy
_atom_site_U_iso_or_equiv
F3 F-1 0.183 0.304 0.241 1 0.0
F1 F-1 0.433 0.656 0.753 1 0.0
Cs1 Cs+1 0.2853 0.9096 0.0976 1 0.0
F4 F-1 0.224 0.864 0.544 1 0.0
F5 F-1 0 0.5 0 1 0.0
Cu2 Cu+2 0.8118 0.4137 0.613 1 0.0
F6 F-1 0 0.5 0.5 1 0.0
Cs2 Cs+1 0.7858 0.7169 0.2513 1 0.0
Cu1 Cu+2 0.5 0.5 0.5 1 0.0
F2 F-1 0.563 0.333 0.658 1 0.0
